data_1531023
loop_
_publ_author_name
'Zid, M.F.'
'Jouini, T.'
'Omezzine, M.'
'Jouini, N.'

_publ_section_title
;
 Preparation et structure cristalline de K2 Nb2 As2 O11
;
_journal_name_full 'Journal of Solid State Chemistry'
_journal_page_first 337
_journal_page_last 342
_journal_volume 74
_journal_year 1988
_chemical_formula_sum 'As2 K2 Nb2 O11'
_chemical_name_systematic 'K2 Nb2 As2 O11'
_space_group_IT_number 14
_symmetry_space_group_name_Hall '-P 2yab'
_symmetry_space_group_name_H-M 'P 1 21/a 1'
_cell_angle_alpha 90
_cell_angle_beta 96.72
_cell_angle_gamma 90
_cell_formula_units_Z 4
_cell_length_a 10.342
_cell_length_b 10.446
_cell_length_c 9.971
_cell_volume 1069.792
_citation_journal_id_ASTM JSSCBI
_cod_data_source_file Zid_JSSCBI_1988_1629.cif
_cod_data_source_block As2K2Nb2O11
_cod_original_sg_symbol_Hall '-P 2ybc (z,y,-x)'
_cod_database_code 1531023

loop_
_symmetry_equiv_pos_as_xyz
x,y,z
-x+1/2,y+1/2,-z
-x,-y,-z
x-1/2,-y-1/2,z

loop_
_atom_site_label
_atom_site_type_symbol
_atom_site_fract_x
_atom_site_fract_y
_atom_site_fract_z
_atom_site_occupancy
_atom_site_U_iso_or_equiv
Nb1 Nb+5 0.134 0.407 0.8541 1 0.0
O7 O-2 0.22 0.4731 0.0362 1 0.0
O9 O-2 0.1017 0.3093 0.6878 1 0.0
O5 O-2 0.0819 0.5547 0.793 1 0.0
K1 K+1 0.2948 0.2951 0.2604 1 0.0
O6 O-2 0.06 0.2382 0.4165 1 0.0
O3 O-2 0.4721 0.151 0.9249 1 0.0
K2 K+1 0 0.5 0.5 1 0.0
O4 O-2 0.2218 0.2277 0.9531 1 0.0
O11 O-2 0.2291 0.0367 0.46 1 0.0
O8 O-2 0.3258 0.4255 0.7937 1 0.0
As2 As+5 0.3558 0.4221 0.6317 1 0.0
O1 O-2 0.0155 0.057 0.6363 1 0.0
O10 O-2 0.3135 0.2847 0.55 1 0.0
O2 O-2 0.2788 0.0851 0.7238 1 0.0
Nb2 Nb+5 0.1471 0.1821 0.5654 1 0.0
As1 As+5 0.3113 0.1144 0.8891 1 0.0
K3 K+1 0.5072 0.4421 0.0082 0.5 0.0
